data_4089225
loop_
_publ_author_name
'Chen, Daqing'
'Li, Kai'
'Guan, Xiangguo'
'Cheng, Gang'
'Yang, Chen'
'Che, Chi-Ming'

_publ_section_title
;
 Luminescent Iridium(III) Complexes Supported by a Tetradentate Trianionic
 Ligand Scaffold with Mixed O, N, and C Donor Atoms: Synthesis,
 Structures, Photophysical Properties, and Material Applications
;
_journal_issue 7
_journal_name_full Organometallics
_journal_page_first 1331
_journal_paper_doi 10.1021/acs.organomet.7b00038
_journal_volume 36
_journal_year 2017
_chemical_formula_moiety 'C45 H36 Ir N3 O4, C1 H1 Cl3'
_chemical_formula_sum 'C46 H37 Cl3 Ir N3 O4'
_chemical_formula_weight 994.33
_space_group_crystal_system triclinic
_space_group_IT_number 2
_space_group_name_Hall '-P 1'
_space_group_name_H-M_alt 'P -1'
_atom_sites_solution_hydrogens geom
_atom_sites_solution_primary direct
_audit_creation_date 2017-01-17
_audit_creation_method
;
Olex2 1.2
(compiled 2017.01.04 svn.r3372 for OlexSys, GUI svn.r5292)
;
_cell_angle_alpha 83.390(5)
_cell_angle_beta 87.362(5)
_cell_angle_gamma 69.548(4)
_cell_formula_units_Z 4
_cell_length_a 12.121(3)
_cell_length_b 13.114(3)
_cell_length_c 26.530(6)
_cell_measurement_reflns_used 9811
_cell_measurement_temperature 100
_cell_measurement_theta_max 65.82
_cell_measurement_theta_min 3.62
_cell_volume 3924.9(16)
_computing_molecular_graphics 'Olex2 (Dolomanov et al., 2009)'
_computing_publication_material 'Olex2 (Dolomanov et al., 2009)'
_computing_structure_refinement 'ShelXL (Sheldrick, 2015)'
_computing_structure_solution 'ShelXS (Sheldrick, 2008)'
_diffrn_ambient_temperature 100.0
_diffrn_detector 'Bruker APEX2 area detector'
_diffrn_detector_area_resol_mean 7.9
_diffrn_detector_type 'CCD area detector'
_diffrn_measured_fraction_theta_full 0.951
_diffrn_measured_fraction_theta_max 0.951
_diffrn_measurement_device 'three-circle diffractometer'
_diffrn_measurement_device_type 'Bruker APEX-II CCD'
_diffrn_measurement_method '\f and \w scans'
_diffrn_radiation_monochromator graphite
_diffrn_radiation_probe x-ray
_diffrn_radiation_type CuK\a
_diffrn_radiation_wavelength 1.54178
_diffrn_reflns_av_R_equivalents 0.0512
_diffrn_reflns_av_unetI/netI 0.0524
_diffrn_reflns_Laue_measured_fraction_full 0.951
_diffrn_reflns_Laue_measured_fraction_max 0.951
_diffrn_reflns_limit_h_max 14
_diffrn_reflns_limit_h_min -14
_diffrn_reflns_limit_k_max 15
_diffrn_reflns_limit_k_min -15
_diffrn_reflns_limit_l_max 31
_diffrn_reflns_limit_l_min -30
_diffrn_reflns_number 42318
_diffrn_reflns_point_group_measured_fraction_full 0.951
_diffrn_reflns_point_group_measured_fraction_max 0.951
_diffrn_reflns_theta_full 66.161
_diffrn_reflns_theta_max 66.161
_diffrn_reflns_theta_min 1.676
_diffrn_source 'microfocus sealed X-ray tube'
_diffrn_source_type 'Incoatec I\ms'
_diffrn_standards_number 0
_exptl_absorpt_coefficient_mu 8.869
_exptl_absorpt_correction_T_max 0.7528
_exptl_absorpt_correction_T_min 0.4338
_exptl_absorpt_correction_type multi-scan
_exptl_absorpt_process_details
'SADABS-2008/1 (Bruker,2008) was used for absorption correction. wR2(int) was 0.1333 before and 0.0911 after correction. The Ratio of minimum to maximum transmission is 0.5762. The \l/2 correction factor is 0.0015.'
_exptl_crystal_colour 'clear light yellow'
_exptl_crystal_colour_lustre clear
_exptl_crystal_colour_modifier light
_exptl_crystal_colour_primary yellow
_exptl_crystal_density_diffrn 1.683
_exptl_crystal_density_method 'not measured'
_exptl_crystal_description block
_exptl_crystal_F_000 1976
_exptl_crystal_recrystallization_method CHCl3/Hex
_exptl_crystal_size_max 0.06
_exptl_crystal_size_mid 0.06
_exptl_crystal_size_min 0.04
_refine_diff_density_max 4.183
_refine_diff_density_min -5.200
_refine_diff_density_rms 0.214
_refine_ls_extinction_method none
_refine_ls_goodness_of_fit_ref 1.062
_refine_ls_hydrogen_treatment constr
_refine_ls_matrix_type full
_refine_ls_number_parameters 1020
_refine_ls_number_reflns 13071
_refine_ls_number_restraints 781
_refine_ls_restrained_S_all 1.037
_refine_ls_R_factor_all 0.0738
_refine_ls_R_factor_gt 0.0700
_refine_ls_shift/su_max 0.002
_refine_ls_shift/su_mean 0.000
_refine_ls_structure_factor_coef Fsqd
_refine_ls_weighting_details 'w=1/[\s^2^(Fo^2^)+(0.1114P)^2^+34.1330P] where P=(Fo^2^+2Fc^2^)/3'
_refine_ls_weighting_scheme calc
_refine_ls_wR_factor_gt 0.1967
_refine_ls_wR_factor_ref 0.2014
_reflns_Friedel_coverage 0.000
_reflns_number_gt 11960
_reflns_number_total 13071
_reflns_threshold_expression 'I > 2\s(I)'
_cod_data_source_file om7b00038_si_002.cif
_cod_data_source_block dq04k_0m
_cod_original_cell_volume 3924.6(15)
_cod_database_code 4089225
_shelx_shelxl_version_number 2014/7
_shelx_space_group_comment
;
The symmetry employed for this shelxl refinement is uniquely defined
by the following loop, which should always be used as a source of
symmetry information in preference to the above space-group names.
They are only intended as comments.
;
_shelx_estimated_absorpt_t_max 0.718
_shelx_estimated_absorpt_t_min 0.618
_olex2_refinement_description
;
1. Fixed Uiso
 At 1.2 times of:
  All C(H) groups, All N(H,H) groups
 At 1.5 times of:
  All C(H,H,H) groups
2. Shared sites
{Cl12, Cl5S}
3. Restrained distances
 Cl2S-C1S = Cl3S-C1S = Cl1S-C1S
 1.78 with sigma of 0.02
 Cl3S-C1S = Cl2S-C1S = Cl1S-C1S
 1.78 with sigma of 0.02
 Cl8S-C3S = Cl7S-C3S = Cl3-C3S
 1.78 with sigma of 0.02
 Cl6S-C2S = Cl5S-C2S = Cl4S-C2S
 1.78 with sigma of 0.02
 Cl4S-C2S = Cl3A-C4S = Cl12-C4S = Cl5S-C2S = Cl11-C4S = Cl6S-C2S
 1.78 with sigma of 0.02
 Cl2S-Cl3S
 2.84 with sigma of 0.04
 Cl3S-Cl1S
 2.84 with sigma of 0.04
 Cl8S-Cl3
 2.84 with sigma of 0.04
 Cl7S-Cl3
 2.84 with sigma of 0.04
 Cl8S-Cl7S
 2.84 with sigma of 0.04
 Cl4S-Cl6S
 2.84 with sigma of 0.04
 Cl4S-Cl5S
 2.84 with sigma of 0.04
 Cl11-Cl12
 2.84 with sigma of 0.04
 Cl11-Cl3A
 2.84 with sigma of 0.04
 Cl12-Cl3A
 2.84 with sigma of 0.04
 Cl6S-Cl5S
 2.84 with sigma of 0.04
 Cl5S-Cl4S
 2.84 with sigma of 0.04
 Cl6S-Cl4S
 2.84 with sigma of 0.04
4. Uiso/Uaniso restraints and constraints
All non-hydrogen atoms have similar U: within 1.7A with sigma of 0.02 and sigma
for terminal atoms of 0.04
Uanis(Cl6S) = Uanis(Cl11) = Uanis(C2S) = Uanis(C4S) = Uanis(Cl3A) = Uanis(Cl4S)
= Uanis(Cl12) = Uanis(Cl5S)
Uanis(C3S) = Uanis(Cl2S) = Uanis(Cl3) = Uanis(C1S) = Uanis(Cl8S) = Uanis(Cl1S)
= Uanis(Cl7S) = Uanis(Cl3S)
Uanis(Cl12) = Uanis(Cl5S)
5. Others
 Sof(Cl7S)=Sof(Cl3)=Sof(Cl8S)=Sof(C3S)=Sof(H3S)=1-FVAR(1)
 Sof(Cl1S)=Sof(Cl2S)=Sof(Cl3S)=Sof(C1S)=Sof(H1S)=FVAR(1)
 Sof(Cl5S)=Sof(Cl3A)=Sof(Cl11)=Sof(C4S)=Sof(H4S)=1-FVAR(2)
 Sof(Cl4S)=Sof(Cl6S)=Sof(C2S)=Sof(H2S)=Sof(Cl12)=FVAR(2)
6.a Ternary CH refined with riding coordinates:
 C1S(H1S), C2S(H2S), C3S(H3S), C4S(H4S)
6.b Secondary CH2 refined with riding coordinates:
 N6(H6A,H6B), N3(H3A,H3B)
6.c Aromatic/amide H refined with riding coordinates:
 C73(H73), C58(H58), C53(H53), C66(H66), C59(H59), C67(H67), C79(H79),
 C55(H55), C60(H60), C47(H47), C71(H71), C49(H49), C78(H78), C64(H64), C86(H86),
  C29(H29), C10(H10), C33(H33), C14(H14), C4(H4), C40(H40), C23(H23), C2(H2),
 C22(H22), C15(H15), C48(H48), C85(H85), C70(H70), C50(H50), C82(H82), C81(H81),
  C87(H87), C65(H65), C74(H74), C88(H88), C3(H3), C36(H36), C42(H42), C21(H21),
 C35(H35), C34(H34), C5(H5), C20(H20), C8(H8), C43(H43), C26(H26), C25(H25),
 C28(H28), C13(H13), C41(H41)
6.d Idealised Me refined as rotating group:
 C90(H90A,H90B,H90C), C38(H38A,H38B,H38C), C45(H45A,H45B,H45C), C75(H75A,H75B,
 H75C), C83(H83A,H83B,H83C), C30(H30A,H30B,H30C)
;
_olex2_submission_special_instructions 'No special instructions were received'

loop_
_space_group_symop_operation_xyz
'x, y, z'
'-x, -y, -z'

loop_
_atom_site_label
_atom_site_type_symbol
_atom_site_fract_x
_atom_site_fract_y
_atom_site_fract_z
_atom_site_U_iso_or_equiv
_atom_site_adp_type
_atom_site_occupancy
_atom_site_site_symmetry_order
_atom_site_calc_flag
_atom_site_refinement_flags_posn
_atom_site_refinement_flags_adp
_atom_site_refinement_flags_occupancy
_atom_site_disorder_assembly
_atom_site_disorder_group
C73 C 1.4546(8) 0.3382(9) 0.1620(4) 0.054(3) Uani 1 1 d . U . . .
H73 H 1.4392 0.3510 0.1966 0.064 Uiso 1 1 calc R . . . .
C58 C 0.9133(7) 0.4631(7) 0.0579(3) 0.0306(17) Uani 1 1 d . U . . .
H58 H 0.9555 0.4941 0.0771 0.037 Uiso 1 1 calc R . . . .
C90 C 1.2217(14) 0.1646(11) 0.2498(5) 0.078(4) Uani 1 1 d . U . . .
H90A H 1.2773 0.1920 0.2296 0.117 Uiso 1 1 calc GR . . . .
H90B H 1.2482 0.0848 0.2507 0.117 Uiso 1 1 calc GR . . . .
H90C H 1.2176 0.1849 0.2844 0.117 Uiso 1 1 calc GR . . . .
C68 C 0.7660(7) 0.2297(6) -0.0541(3) 0.0286(17) Uani 1 1 d . U . . .
C46 C 1.2329(7) 0.0456(7) -0.0671(3) 0.0279(17) Uani 1 1 d . U . . .
C77 C 0.8958(7) 0.4085(6) -0.1671(3) 0.0326(17) Uani 1 1 d . U . . .
C52 C 1.2557(7) 0.1862(7) -0.0114(3) 0.0279(17) Uani 1 1 d . U . . .
C53 C 1.3358(7) 0.2069(7) 0.0182(3) 0.0285(17) Uani 1 1 d . U . . .
H53 H 1.4172 0.1658 0.0148 0.034 Uiso 1 1 calc R . . . .
C66 C 0.5879(7) 0.2734(7) -0.1037(3) 0.0314(17) Uani 1 1 d . U . . .
H66 H 0.5421 0.2515 -0.1254 0.038 Uiso 1 1 calc R . . . .
C59 C 0.7907(7) 0.5079(7) 0.0550(3) 0.0316(18) Uani 1 1 d . U . . .
H59 H 0.7487 0.5672 0.0738 0.038 Uiso 1 1 calc R . . . .
C67 C 0.6947(7) 0.2012(7) -0.0865(3) 0.0304(18) Uani 1 1 d . U . . .
H67 H 0.7217 0.1294 -0.0967 0.036 Uiso 1 1 calc R . . . .
C79 C 0.7265(8) 0.4408(7) -0.2173(3) 0.043(2) Uani 1 1 d . U . . .
H79 H 0.6562 0.4272 -0.2229 0.051 Uiso 1 1 calc R . . . .
C55 C 1.1799(7) 0.3437(6) 0.0571(3) 0.0268(16) Uani 1 1 d . U . . .
H55 H 1.1532 0.4002 0.0789 0.032 Uiso 1 1 calc R . . . .
C60 C 0.7302(7) 0.4662(7) 0.0248(3) 0.0301(17) Uani 1 1 d . U . . .
H60 H 0.6471 0.4995 0.0225 0.036 Uiso 1 1 calc R . . . .
C47 C 1.2916(8) -0.0296(7) -0.1025(4) 0.0371(19) Uani 1 1 d . U . . .
H47 H 1.2532 -0.0757 -0.1129 0.045 Uiso 1 1 calc R . . . .
C54 C 1.3024(7) 0.2845(6) 0.0523(3) 0.0297(17) Uani 1 1 d . U . . .
C69 C 1.3900(7) 0.3032(7) 0.0831(4) 0.0323(18) Uani 1 1 d . U . . .
C71 C 1.5862(7) 0.3068(7) 0.0908(4) 0.037(2) Uani 1 1 d . U . . .
H71 H 1.6610 0.3001 0.0761 0.045 Uiso 1 1 calc R . . . .
C49 C 1.4574(9) 0.0289(8) -0.1083(4) 0.046(2) Uani 1 1 d . U . . .
H49 H 1.5313 0.0258 -0.1230 0.056 Uiso 1 1 calc R . . . .
C51 C 1.2940(8) 0.1104(7) -0.0505(3) 0.0299(17) Uani 1 1 d . U . . .
C78 C 0.7950(8) 0.3861(8) -0.1758(3) 0.0356(19) Uani 1 1 d . U . . .
H78 H 0.7735 0.3339 -0.1536 0.043 Uiso 1 1 calc R . . . .
C64 C 0.6127(7) 0.4078(7) -0.0567(3) 0.0316(18) Uani 1 1 d . U . . .
H64 H 0.5833 0.4799 -0.0468 0.038 Uiso 1 1 calc R . . . .
C86 C 0.9569(8) 0.1847(7) 0.1190(3) 0.0367(19) Uani 1 1 d . U . . .
H86 H 0.8779 0.2081 0.1076 0.044 Uiso 1 1 calc R . . . .
N5 N 0.9669(6) 0.3489(5) -0.1255(3) 0.0344(15) Uani 1 1 d . U . . .
O5 O 1.1286(5) 0.0476(4) -0.0515(2) 0.0284(12) Uani 1 1 d . U . . .
O7 O 0.6845(6) 0.5583(6) -0.2909(2) 0.0561(18) Uani 1 1 d . U . . .
C29 C 1.1365(8) 0.6657(8) -0.6345(4) 0.040(2) Uani 1 1 d . U . . .
H29 H 1.2127 0.6575 -0.6481 0.048 Uiso 1 1 calc R . . . .
C1 C 1.2535(7) 0.9636(6) -0.4363(3) 0.0246(16) Uani 1 1 d . U . . .
C18 C 1.7247(7) 0.7727(7) -0.4417(3) 0.0267(16) Uani 1 1 d . U . . .
C37 C 1.2692(8) 0.5300(8) -0.2630(3) 0.0379(19) Uani 1 1 d . U . . .
C10 C 1.3152(7) 0.6570(6) -0.5566(3) 0.0253(16) Uani 1 1 d . U . . .
H10 H 1.3438 0.5982 -0.5771 0.030 Uiso 1 1 calc R . . . .
C11 C 1.3910(7) 0.6842(6) -0.5301(3) 0.0250(15) Uani 1 1 d . U . . .
C9 C 1.1933(7) 0.7159(7) -0.5540(3) 0.0287(16) Uani 1 1 d . U . . .
C33 C 1.4386(8) 0.5300(6) -0.3117(3) 0.0355(18) Uani 1 1 d . U . . .
H33 H 1.5195 0.4958 -0.3197 0.043 Uiso 1 1 calc R . . . .
C32 C 1.3739(8) 0.6313(7) -0.3363(3) 0.0342(17) Uani 1 1 d . U . . .
C14 C 1.7025(7) 0.4968(6) -0.5529(3) 0.0295(17) Uani 1 1 d . U . . .
H14 H 1.7445 0.4378 -0.5718 0.035 Uiso 1 1 calc R . . . .
C4 C 1.0308(8) 0.9765(7) -0.3946(3) 0.0360(19) Uani 1 1 d . U . . .
H4 H 0.9571 0.9790 -0.3799 0.043 Uiso 1 1 calc R . . . .
C40 C 1.5511(8) 0.8073(7) -0.6163(3) 0.0355(19) Uani 1 1 d . U . . .
H40 H 1.6299 0.7830 -0.6045 0.043 Uiso 1 1 calc R . . . .
C38 C 1.2733(10) 0.3854(9) -0.1984(4) 0.056(3) Uani 1 1 d . U . . .
H38A H 1.3036 0.3295 -0.2220 0.084 Uiso 1 1 calc GR . . . .
H38B H 1.2220 0.3634 -0.1732 0.084 Uiso 1 1 calc GR . . . .
H38C H 1.3393 0.3932 -0.1812 0.084 Uiso 1 1 calc GR . . . .
C23 C 1.7970(7) 0.8021(7) -0.4103(3) 0.0291(17) Uani 1 1 d . U . . .
H23 H 1.7666 0.8715 -0.3975 0.035 Uiso 1 1 calc R . . . .
C6 C 1.1930(7) 0.8989(6) -0.4533(3) 0.0265(16) Uani 1 1 d . U . . .
C27 C 0.9429(7) 0.6555(7) -0.6442(4) 0.039(2) Uani 1 1 d . U . . .
C2 C 1.1970(7) 1.0351(7) -0.3996(3) 0.0307(17) Uani 1 1 d . U . . .
H2 H 1.2357 1.0805 -0.3887 0.037 Uiso 1 1 calc R . . . .
C22 C 1.9085(7) 0.7355(7) -0.3973(3) 0.0300(17) Uani 1 1 d . U . . .
H22 H 1.9547 0.7590 -0.3765 0.036 Uiso 1 1 calc R . . . .
C15 C 1.7627(7) 0.5385(6) -0.5227(3) 0.0264(16) Uani 1 1 d . U . . .
H15 H 1.8460 0.5062 -0.5206 0.032 Uiso 1 1 calc R . . . .
C44 C 1.4120(9) 0.8078(7) -0.6780(4) 0.041(2) Uani 1 1 d . U . . .
C45 C 1.2848(11) 0.8209(9) -0.7469(4) 0.056(3) Uani 1 1 d . U . . .
H45A H 1.2839 0.7864 -0.7776 0.084 Uiso 1 1 calc GR . . . .
H45B H 1.2685 0.8994 -0.7558 0.084 Uiso 1 1 calc GR . . . .
H45C H 1.2244 0.8103 -0.7231 0.084 Uiso 1 1 calc GR . . . .
N2 N 1.4287(6) 0.6803(5) -0.3743(2) 0.0359(15) Uani 1 1 d . U . . .
O2 O 1.6159(5) 0.8494(4) -0.4503(2) 0.0256(11) Uani 1 1 d . U . . .
O1 O 1.3582(5) 0.9617(4) -0.4525(2) 0.0277(12) Uani 1 1 d . U . . .
O3 O 1.2074(6) 0.4883(6) -0.2261(2) 0.0476(16) Uani 1 1 d . U . . .
C76 C 0.9890(7) 0.2859(6) -0.0897(3) 0.0290(17) Uani 1 1 d . U . . .
C61 C 0.7873(7) 0.3766(6) -0.0023(3) 0.0261(16) Uani 1 1 d . U . . .
C48 C 1.4010(9) -0.0390(8) -0.1225(4) 0.043(2) Uani 1 1 d . U . . .
H48 H 1.4376 -0.0913 -0.1456 0.052 Uiso 1 1 calc R . . . .
C84 C 1.0459(7) 0.1221(7) 0.0893(3) 0.0295(17) Uani 1 1 d . U . . .
C85 C 1.1615(8) 0.0920(7) 0.1047(3) 0.0340(18) Uani 1 1 d . U . . .
H85 H 1.2237 0.0520 0.0838 0.041 Uiso 1 1 calc R . . . .
C70 C 1.5006(7) 0.2936(6) 0.0619(4) 0.0324(18) Uani 1 1 d . U . . .
H70 H 1.5171 0.2781 0.0277 0.039 Uiso 1 1 calc R . . . .
C56 C 1.1012(7) 0.3193(6) 0.0305(3) 0.0253(16) Uani 1 1 d . U . . .
C50 C 1.4065(8) 0.1004(8) -0.0731(4) 0.038(2) Uani 1 1 d . U . . .
H50 H 1.4472 0.1450 -0.0634 0.046 Uiso 1 1 calc R . . . .
C82 C 0.9262(8) 0.4859(6) -0.1990(3) 0.0385(19) Uani 1 1 d . U . . .
H82 H 0.9944 0.5022 -0.1926 0.046 Uiso 1 1 calc R . . . .
C57 C 0.9730(7) 0.3727(6) 0.0322(3) 0.0254(15) Uani 1 1 d . U . . .
C80 C 0.7570(7) 0.5132(7) -0.2501(3) 0.039(2) Uani 1 1 d . U . . .
C81 C 0.8548(8) 0.5397(7) -0.2407(3) 0.0392(19) Uani 1 1 d . U . . .
H81 H 0.8732 0.5942 -0.2626 0.047 Uiso 1 1 calc R . . . .
C87 C 0.9790(10) 0.2143(8) 0.1651(4) 0.044(2) Uani 1 1 d . U . . .
H87 H 0.9166 0.2565 0.1852 0.052 Uiso 1 1 calc R . . . .
C72 C 1.5638(8) 0.3298(8) 0.1411(4) 0.047(2) Uani 1 1 d . U . . .
C65 C 0.5467(7) 0.3791(7) -0.0892(3) 0.0342(18) Uani 1 1 d . U . . .
H65 H 0.4739 0.4305 -0.1017 0.041 Uiso 1 1 calc R . . . .
C89 C 1.0970(10) 0.1799(8) 0.1809(4) 0.045(2) Uani 1 1 d . U . . .
C74 C 1.3669(8) 0.3280(9) 0.1327(4) 0.048(2) Uani 1 1 d . U . . .
H74 H 1.2909 0.3382 0.1469 0.057 Uiso 1 1 calc R . . . .
C63 C 0.7231(7) 0.3355(6) -0.0371(3) 0.0272(16) Uani 1 1 d . U . . .
C75 C 1.6573(10) 0.3420(10) 0.1724(5) 0.068(4) Uani 1 1 d . U . . .
H75A H 1.6220 0.3737 0.2035 0.102 Uiso 1 1 calc GR . . . .
H75B H 1.6937 0.3903 0.1530 0.102 Uiso 1 1 calc GR . . . .
H75C H 1.7174 0.2700 0.1812 0.102 Uiso 1 1 calc GR . . . .
C88 C 1.1873(8) 0.1202(7) 0.1508(4) 0.0365(19) Uani 1 1 d . U . . .
H88 H 1.2667 0.0984 0.1614 0.044 Uiso 1 1 calc R . . . .
C83 C 0.7148(9) 0.6299(9) -0.3277(4) 0.056(3) Uani 1 1 d . U . . .
H83A H 0.6569 0.6536 -0.3551 0.084 Uiso 1 1 calc GR . . . .
H83B H 0.7931 0.5923 -0.3415 0.084 Uiso 1 1 calc GR . . . .
H83C H 0.7157 0.6938 -0.3121 0.084 Uiso 1 1 calc GR . . . .
N4 N 1.1374(6) 0.2390(5) -0.0025(3) 0.0262(14) Uani 1 1 d . U . . .
N6 N 1.0195(6) 0.0894(5) 0.0424(2) 0.0250(14) Uani 1 1 d . U . . .
H6A H 0.9493 0.0787 0.0467 0.030 Uiso 1 1 calc R . . . .
H6B H 1.0751 0.0233 0.0379 0.030 Uiso 1 1 calc R . . . .
O6 O 0.8709(5) 0.1507(4) -0.0413(2) 0.0277(12) Uani 1 1 d . U . . .
Ir2 Ir 1.00944(3) 0.19560(2) -0.02766(2) 0.02203(14) Uani 1 1 d . U . . .
C3 C 1.0893(8) 1.0422(7) -0.3789(3) 0.0345(18) Uani 1 1 d . U . . .
H3 H 1.0547 1.0911 -0.3541 0.041 Uiso 1 1 calc R . . . .
C31 C 1.4555(7) 0.7301(6) -0.4086(3) 0.0293(17) Uani 1 1 d . U . . .
C16 C 1.7041(6) 0.6279(6) -0.4946(3) 0.0232(15) Uani 1 1 d . U . . .
C7 C 1.2344(7) 0.8217(6) -0.4924(3) 0.0264(16) Uani 1 1 d . U . . .
C36 C 1.3830(8) 0.4791(7) -0.2748(3) 0.0373(18) Uani 1 1 d . U . . .
H36 H 1.4255 0.4089 -0.2582 0.045 Uiso 1 1 calc R . . . .
C42 C 1.3460(7) 0.9056(6) -0.6046(3) 0.0300(17) Uani 1 1 d . U . . .
H42 H 1.2837 0.9493 -0.5849 0.036 Uiso 1 1 calc R . . . .
C21 C 1.9549(7) 0.6317(7) -0.4150(3) 0.0300(17) Uani 1 1 d . U . . .
H21 H 2.0319 0.5835 -0.4059 0.036 Uiso 1 1 calc R . . . .
C35 C 1.2032(8) 0.6311(8) -0.2884(3) 0.042(2) Uani 1 1 d . U . . .
H35 H 1.1221 0.6638 -0.2805 0.051 Uiso 1 1 calc R . . . .
C39 C 1.4626(7) 0.8731(6) -0.5880(3) 0.0301(17) Uani 1 1 d . U . . .
C34 C 1.2551(8) 0.6831(7) -0.3246(3) 0.042(2) Uani 1 1 d . U . . .
H34 H 1.2114 0.7527 -0.3414 0.050 Uiso 1 1 calc R . . . .
C12 C 1.5204(7) 0.6304(6) -0.5292(3) 0.0268(16) Uani 1 1 d . U . . .
C5 C 1.0802(7) 0.9086(7) -0.4315(3) 0.0302(17) Uani 1 1 d . U . . .
H5 H 1.0382 0.8666 -0.4429 0.036 Uiso 1 1 calc R . . . .
C20 C 1.8860(7) 0.6019(6) -0.4458(3) 0.0273(16) Uani 1 1 d . U . . .
H20 H 1.9177 0.5317 -0.4577 0.033 Uiso 1 1 calc R . . . .
C8 C 1.1553(7) 0.7973(6) -0.5219(3) 0.0272(17) Uani 1 1 d . U . . .
H8 H 1.0735 0.8378 -0.5196 0.033 Uiso 1 1 calc R . . . .
C43 C 1.3210(8) 0.8742(7) -0.6496(3) 0.0340(18) Uani 1 1 d . U . . .
H43 H 1.2421 0.8978 -0.6611 0.041 Uiso 1 1 calc R . . . .
C30 C 0.8547(9) 0.6353(9) -0.6763(5) 0.053(3) Uani 1 1 d . U . . .
H30A H 0.8146 0.5918 -0.6556 0.080 Uiso 1 1 calc GR . . . .
H30B H 0.8954 0.5955 -0.7047 0.080 Uiso 1 1 calc GR . . . .
H30C H 0.7966 0.7055 -0.6895 0.080 Uiso 1 1 calc GR . . . .
C26 C 0.9171(7) 0.6798(6) -0.5946(4) 0.0337(18) Uani 1 1 d . U . . .
H26 H 0.8426 0.6834 -0.5804 0.040 Uiso 1 1 calc R . . . .
C19 C 1.7701(7) 0.6694(6) -0.4609(3) 0.0253(15) Uani 1 1 d . U . . .
C25 C 0.9979(7) 0.6992(6) -0.5652(3) 0.0289(17) Uani 1 1 d . U . . .
H25 H 0.9782 0.7163 -0.5314 0.035 Uiso 1 1 calc R . . . .
C28 C 1.0521(8) 0.6498(8) -0.6639(4) 0.045(2) Uani 1 1 d . U . . .
H28 H 1.0703 0.6348 -0.6981 0.054 Uiso 1 1 calc R . . . .
C24 C 1.1089(7) 0.6935(6) -0.5852(3) 0.0289(17) Uani 1 1 d . U . . .
C13 C 1.5806(7) 0.5412(6) -0.5556(3) 0.0289(17) Uani 1 1 d . U . . .
H13 H 1.5386 0.5109 -0.5752 0.035 Uiso 1 1 calc R . . . .
C41 C 1.5279(8) 0.7755(7) -0.6618(4) 0.039(2) Uani 1 1 d . U . . .
H41 H 1.5904 0.7322 -0.6816 0.047 Uiso 1 1 calc R . . . .
N1 N 1.3535(6) 0.7684(5) -0.4993(2) 0.0245(14) Uani 1 1 d . U . . .
N3 N 1.4867(6) 0.9079(5) -0.5413(2) 0.0253(14) Uani 1 1 d . U . . .
H3A H 1.4348 0.9767 -0.5388 0.030 Uiso 1 1 calc R . . . .
H3B H 1.5599 0.9126 -0.5441 0.030 Uiso 1 1 calc R . . . .
Ir1 Ir 1.47929(2) 0.80895(2) -0.47067(2) 0.02146(14) Uani 1 1 d . U . . .
O4 O 1.3969(7) 0.7726(6) -0.7239(3) 0.0546(19) Uani 1 1 d . U . . .
O8 O 1.1119(8) 0.2099(7) 0.2281(3) 0.0593(19) Uani 1 1 d . U . . .
C62 C 0.9091(7) 0.3275(6) 0.0033(3) 0.0253(16) Uani 1 1 d . U . . .
C17 C 1.5825(7) 0.6737(6) -0.4991(3) 0.0238(16) Uani 1 1 d . U . . .
Cl1S Cl 1.5115(7) -0.0862(5) -0.3404(2) 0.1234(14) Uani 0.757(4) 1 d D U P A 1
Cl2S Cl 1.4571(8) 0.0259(6) -0.2485(2) 0.1234(14) Uani 0.757(4) 1 d D U P A 1
Cl3S Cl 1.4043(8) -0.1673(5) -0.2560(2) 0.1234(14) Uani 0.757(4) 1 d D U P A 1
C1S C 1.4082(17) -0.0458(12) -0.2906(5) 0.1234(14) Uani 0.757(4) 1 d D U P A 1
H1S H 1.3286 -0.0002 -0.3044 0.148 Uiso 0.757(4) 1 calc R . P A 1
Cl5S Cl 0.9561(5) 0.1018(4) -0.1667(2) 0.1282(13) Uani 0.417(7) 1 d D U P B 2
Cl4S Cl 1.0381(10) -0.0095(8) -0.2533(4) 0.1282(13) Uani 0.583(7) 1 d D U P B 1
Cl6S Cl 1.1217(10) 0.1701(8) -0.2241(4) 0.1282(13) Uani 0.583(7) 1 d D U P B 1
C2S C 1.0809(17) 0.0541(16) -0.2059(7) 0.1282(13) Uani 0.583(7) 1 d D U P B 1
H2S H 1.1457 -0.0021 -0.1854 0.154 Uiso 0.583(7) 1 calc R . P B 1
Cl7S Cl 1.403(2) -0.1412(15) -0.2950(7) 0.1234(14) Uani 0.243(4) 1 d D U P A 2
Cl3 Cl 1.341(2) 0.0632(15) -0.2662(7) 0.1234(14) Uani 0.243(4) 1 d D U P A 2
Cl8S Cl 1.5870(18) -0.0789(15) -0.2580(6) 0.1234(14) Uani 0.243(4) 1 d D U P A 2
C3S C 1.459(2) -0.033(2) -0.2971(13) 0.1234(14) Uani 0.243(4) 1 d D U P A 2
H3S H 1.4743 -0.0050 -0.3324 0.148 Uiso 0.243(4) 1 calc R . P A 2
Cl3A Cl 1.1464(13) -0.0383(10) -0.2299(5) 0.1282(13) Uani 0.417(7) 1 d D U P B 2
Cl11 Cl 1.0805(15) 0.1762(11) -0.2500(6) 0.1282(13) Uani 0.417(7) 1 d D U P B 2
C4S C 1.095(2) 0.0793(17) -0.1964(9) 0.1282(13) Uani 0.417(7) 1 d D U P B 2
H4S H 1.1551 0.0807 -0.1722 0.154 Uiso 0.417(7) 1 calc R . P B 2
Cl12 Cl 0.9561(5) 0.1018(4) -0.1667(2) 0.1282(13) Uani 0.583(7) 1 d D U P B 1

loop_
_atom_site_aniso_label
_atom_site_aniso_U_11
_atom_site_aniso_U_22
_atom_site_aniso_U_33
_atom_site_aniso_U_23
_atom_site_aniso_U_13
_atom_site_aniso_U_12
C73 0.030(5) 0.066(6) 0.065(6) -0.044(5) 0.003(4) -0.007(4)
C58 0.029(4) 0.026(4) 0.036(4) -0.008(3) -0.004(3) -0.007(3)
C90 0.094(9) 0.058(7) 0.072(8) -0.010(6) -0.032(7) -0.010(7)
C68 0.028(4) 0.020(4) 0.036(4) -0.003(3) -0.005(3) -0.005(3)
C46 0.027(4) 0.026(4) 0.027(4) -0.006(3) 0.000(3) -0.003(3)
C77 0.039(4) 0.026(4) 0.029(4) -0.003(3) -0.001(3) -0.006(3)
C52 0.024(4) 0.026(4) 0.033(4) -0.005(3) 0.000(3) -0.007(3)
C53 0.020(4) 0.024(4) 0.038(4) -0.007(3) 0.002(3) -0.004(3)
C66 0.020(4) 0.028(4) 0.046(5) -0.006(3) -0.008(3) -0.007(3)
C59 0.030(4) 0.025(4) 0.039(4) -0.013(3) 0.003(3) -0.006(3)
C67 0.027(4) 0.023(4) 0.040(4) -0.007(3) -0.006(3) -0.006(3)
C79 0.038(5) 0.043(5) 0.043(5) -0.001(4) 0.001(4) -0.010(4)
C55 0.028(4) 0.017(3) 0.036(4) -0.007(3) -0.004(3) -0.007(3)
C60 0.026(4) 0.023(4) 0.041(4) -0.007(3) -0.001(3) -0.006(3)
C47 0.038(5) 0.027(4) 0.045(5) -0.011(4) 0.002(4) -0.008(4)
C54 0.028(4) 0.020(4) 0.040(4) -0.006(3) -0.002(3) -0.006(3)
C69 0.020(4) 0.026(4) 0.052(5) -0.016(3) -0.006(3) -0.005(3)
C71 0.019(4) 0.027(4) 0.066(6) -0.012(4) -0.008(4) -0.004(3)
C49 0.035(5) 0.046(5) 0.056(5) -0.013(4) 0.015(4) -0.011(4)
C51 0.036(4) 0.025(4) 0.027(4) -0.005(3) -0.002(3) -0.008(3)
C78 0.029(4) 0.039(4) 0.034(4) -0.006(4) -0.002(3) -0.004(4)
C64 0.025(4) 0.026(4) 0.042(4) -0.009(3) -0.002(3) -0.005(3)
C86 0.034(4) 0.038(5) 0.035(4) -0.012(4) -0.002(4) -0.007(4)
N5 0.043(4) 0.025(3) 0.037(4) -0.002(3) -0.009(3) -0.013(3)
O5 0.019(3) 0.021(3) 0.043(3) -0.011(2) -0.001(2) -0.002(2)
O7 0.042(4) 0.075(5) 0.042(3) 0.016(3) -0.007(3) -0.016(3)
C29 0.026(4) 0.040(5) 0.056(5) -0.019(4) -0.001(4) -0.009(4)
C1 0.019(3) 0.025(4) 0.027(4) -0.005(3) -0.002(3) -0.003(3)
C18 0.025(4) 0.025(4) 0.032(4) -0.003(3) -0.003(3) -0.010(3)
C37 0.046(5) 0.048(5) 0.032(4) -0.009(4) -0.003(4) -0.030(4)
C10 0.021(4) 0.018(3) 0.037(4) -0.010(3) -0.002(3) -0.005(3)
C11 0.021(4) 0.021(3) 0.034(4) -0.005(3) -0.001(3) -0.008(3)
C9 0.026(4) 0.026(4) 0.038(4) -0.006(3) -0.003(3) -0.014(3)
C33 0.046(5) 0.028(4) 0.037(4) -0.007(3) -0.003(4) -0.017(4)
C32 0.045(4) 0.034(4) 0.031(4) -0.007(3) -0.003(3) -0.021(4)
C14 0.032(4) 0.022(4) 0.035(4) -0.009(3) 0.004(3) -0.009(3)
C4 0.027(4) 0.031(4) 0.042(4) -0.001(4) 0.005(4) -0.003(3)
C40 0.026(4) 0.035(4) 0.043(5) -0.007(4) -0.005(4) -0.006(3)
C38 0.072(7) 0.064(7) 0.042(5) 0.002(5) -0.004(5) -0.038(6)
C23 0.029(4) 0.023(4) 0.037(4) -0.005(3) -0.003(3) -0.009(3)
C6 0.031(4) 0.023(4) 0.026(4) -0.004(3) 0.000(3) -0.009(3)
C27 0.022(4) 0.028(4) 0.067(6) -0.017(4) -0.007(4) -0.004(3)
C2 0.030(4) 0.022(4) 0.039(4) -0.008(3) -0.005(3) -0.005(3)
C22 0.024(4) 0.027(4) 0.042(4) -0.004(3) -0.006(3) -0.012(3)
C15 0.025(4) 0.022(4) 0.034(4) -0.010(3) 0.000(3) -0.008(3)
C44 0.046(5) 0.032(4) 0.045(5) -0.006(4) -0.014(4) -0.009(4)
C45 0.076(8) 0.043(6) 0.049(6) -0.011(5) -0.027(6) -0.015(5)
N2 0.049(4) 0.033(4) 0.031(3) -0.002(3) -0.007(3) -0.021(3)
O2 0.023(3) 0.014(2) 0.036(3) -0.002(2) -0.008(2) -0.001(2)
O1 0.017(3) 0.017(3) 0.048(3) -0.011(2) 0.003(2) -0.003(2)
O3 0.053(4) 0.061(4) 0.039(3) 0.002(3) -0.004(3) -0.033(3)
C76 0.035(4) 0.022(4) 0.032(4) -0.007(3) -0.007(3) -0.011(3)
C61 0.018(3) 0.018(3) 0.037(4) -0.003(3) -0.004(3) 0.001(3)
C48 0.041(5) 0.039(5) 0.045(5) -0.016(4) 0.005(4) -0.004(4)
C84 0.028(4) 0.029(4) 0.037(4) -0.006(3) -0.007(3) -0.014(3)
C85 0.030(4) 0.028(4) 0.040(4) -0.003(3) -0.006(4) -0.005(3)
C70 0.023(4) 0.023(4) 0.049(5) -0.009(3) -0.005(3) -0.003(3)
C56 0.018(3) 0.021(3) 0.039(4) -0.009(3) -0.002(3) -0.007(3)
C50 0.029(4) 0.039(5) 0.047(5) -0.014(4) 0.007(4) -0.010(4)
C82 0.043(5) 0.028(4) 0.041(4) -0.004(3) 0.001(4) -0.009(4)
C57 0.021(4) 0.019(3) 0.032(4) -0.005(3) -0.003(3) -0.001(3)
C80 0.027(4) 0.048(5) 0.034(5) -0.005(4) -0.004(4) -0.002(4)
C81 0.044(5) 0.028(4) 0.036(4) 0.005(3) 0.000(4) -0.004(4)
C87 0.057(6) 0.039(5) 0.033(4) -0.006(4) -0.015(4) -0.012(4)
C72 0.027(4) 0.043(5) 0.075(6) -0.034(5) -0.005(4) -0.006(4)
C65 0.022(4) 0.027(4) 0.045(5) 0.000(3) -0.009(3) 0.002(3)
C89 0.058(5) 0.047(5) 0.038(5) -0.009(4) -0.011(4) -0.024(4)
C74 0.025(4) 0.054(6) 0.064(6) -0.032(5) -0.003(4) -0.005(4)
C63 0.024(4) 0.022(4) 0.033(4) 0.000(3) -0.005(3) -0.005(3)
C75 0.041(6) 0.075(8) 0.094(9) -0.049(7) -0.016(6) -0.015(6)
C88 0.033(4) 0.028(4) 0.049(5) 0.000(4) -0.016(4) -0.010(4)
C83 0.038(5) 0.064(7) 0.041(5) 0.018(5) -0.009(4) 0.007(5)
N4 0.023(3) 0.016(3) 0.031(3) -0.002(3) -0.005(3) 0.005(3)
N6 0.024(3) 0.021(3) 0.030(3) -0.003(3) -0.010(3) -0.005(3)
O6 0.026(3) 0.018(3) 0.037(3) -0.001(2) -0.012(2) -0.004(2)
Ir2 0.0203(2) 0.0157(2) 0.0290(2) -0.00502(14) -0.00555(14) -0.00342(14)
C3 0.034(4) 0.033(4) 0.036(4) -0.014(3) 0.005(4) -0.008(4)
C31 0.039(5) 0.020(4) 0.030(4) -0.007(3) -0.007(3) -0.010(3)
C16 0.016(3) 0.021(3) 0.032(4) 0.001(3) -0.005(3) -0.006(3)
C7 0.027(4) 0.024(4) 0.030(4) -0.005(3) 0.000(3) -0.011(3)
C36 0.053(5) 0.036(4) 0.035(4) -0.007(3) 0.000(4) -0.030(4)
C42 0.027(4) 0.024(4) 0.037(4) -0.001(3) -0.007(3) -0.006(3)
C21 0.020(4) 0.029(4) 0.038(4) 0.001(3) -0.003(3) -0.005(3)
C35 0.034(4) 0.056(5) 0.039(5) 0.000(4) -0.007(4) -0.020(4)
C39 0.029(4) 0.025(4) 0.040(4) -0.010(3) 0.000(3) -0.012(3)
C34 0.040(5) 0.042(5) 0.042(5) -0.002(4) -0.012(4) -0.012(4)
C12 0.024(4) 0.018(3) 0.035(4) -0.007(3) -0.007(3) -0.001(3)
C5 0.025(4) 0.030(4) 0.034(4) -0.002(3) -0.002(3) -0.009(3)
C20 0.025(4) 0.025(4) 0.032(4) -0.004(3) 0.003(3) -0.008(3)
C8 0.023(4) 0.022(4) 0.037(4) -0.006(3) -0.001(3) -0.008(3)
C43 0.031(4) 0.023(4) 0.047(5) -0.003(3) -0.014(4) -0.007(3)
C30 0.039(5) 0.048(6) 0.074(7) -0.028(5) -0.013(5) -0.009(5)
C26 0.027(4) 0.018(4) 0.055(5) -0.002(3) -0.010(4) -0.006(3)
C19 0.023(4) 0.025(4) 0.028(4) 0.000(3) -0.001(3) -0.008(3)
C25 0.022(4) 0.023(4) 0.040(4) -0.004(3) -0.005(3) -0.006(3)
C28 0.034(5) 0.054(5) 0.052(5) -0.033(4) -0.002(4) -0.011(4)
C24 0.023(4) 0.022(4) 0.044(4) -0.007(3) -0.005(3) -0.010(3)
C13 0.024(4) 0.019(4) 0.043(4) -0.010(3) -0.008(3) -0.003(3)
C41 0.040(5) 0.026(4) 0.044(5) -0.013(4) -0.015(4) 0.001(4)
N1 0.020(3) 0.018(3) 0.028(3) -0.003(3) -0.005(3) 0.004(3)
N3 0.025(3) 0.025(3) 0.032(3) -0.007(3) -0.002(3) -0.015(3)
Ir1 0.0192(2) 0.0165(2) 0.0296(2) -0.00595(14) -0.00395(14) -0.00570(14)
O4 0.060(4) 0.052(4) 0.048(4) -0.022(3) -0.021(3) -0.008(3)
O8 0.075(5) 0.065(5) 0.044(4) -0.014(3) -0.019(4) -0.027(4)
C62 0.028(4) 0.015(3) 0.033(4) -0.009(3) 0.002(3) -0.007(3)
C17 0.024(4) 0.014(3) 0.036(4) -0.006(3) 0.003(3) -0.009(3)
Cl1S 0.201(4) 0.111(2) 0.092(2) -0.0208(18) 0.038(2) -0.097(3)
Cl2S 0.201(4) 0.111(2) 0.092(2) -0.0208(18) 0.038(2) -0.097(3)
Cl3S 0.201(4) 0.111(2) 0.092(2) -0.0208(18) 0.038(2) -0.097(3)
C1S 0.201(4) 0.111(2) 0.092(2) -0.0208(18) 0.038(2) -0.097(3)
Cl5S 0.147(3) 0.114(2) 0.131(3) -0.014(2) 0.037(2) -0.059(2)
Cl4S 0.147(3) 0.114(2) 0.131(3) -0.014(2) 0.037(2) -0.059(2)
Cl6S 0.147(3) 0.114(2) 0.131(3) -0.014(2) 0.037(2) -0.059(2)
C2S 0.147(3) 0.114(2) 0.131(3) -0.014(2) 0.037(2) -0.059(2)
Cl7S 0.201(4) 0.111(2) 0.092(2) -0.0208(18) 0.038(2) -0.097(3)
Cl3 0.201(4) 0.111(2) 0.092(2) -0.0208(18) 0.038(2) -0.097(3)
Cl8S 0.201(4) 0.111(2) 0.092(2) -0.0208(18) 0.038(2) -0.097(3)
C3S 0.201(4) 0.111(2) 0.092(2) -0.0208(18) 0.038(2) -0.097(3)
Cl3A 0.147(3) 0.114(2) 0.131(3) -0.014(2) 0.037(2) -0.059(2)
Cl11 0.147(3) 0.114(2) 0.131(3) -0.014(2) 0.037(2) -0.059(2)
C4S 0.147(3) 0.114(2) 0.131(3) -0.014(2) 0.037(2) -0.059(2)
Cl12 0.147(3) 0.114(2) 0.131(3) -0.014(2) 0.037(2) -0.059(2)

loop_
_atom_type_symbol
_atom_type_description
_atom_type_scat_dispersion_real
_atom_type_scat_dispersion_imag
_atom_type_scat_source
C C 0.0181 0.0091 'International Tables Vol C Tables 4.2.6.8 and 6.1.1.4'
H H 0.0000 0.0000 'International Tables Vol C Tables 4.2.6.8 and 6.1.1.4'
Cl Cl 0.3639 0.7018 'International Tables Vol C Tables 4.2.6.8 and 6.1.1.4'
Ir Ir -4.7710 6.5667 'International Tables Vol C Tables 4.2.6.8 and 6.1.1.4'
N N 0.0311 0.0180 'International Tables Vol C Tables 4.2.6.8 and 6.1.1.4'
O O 0.0492 0.0322 'International Tables Vol C Tables 4.2.6.8 and 6.1.1.4'

loop_
_geom_angle_atom_site_label_1
_geom_angle_atom_site_label_2
_geom_angle_atom_site_label_3
_geom_angle
_geom_angle_site_symmetry_3
C72 C73 C74 120.5(10) .
C57 C58 C59 119.2(8) .
O8 C90 Cl8S 160.6(11) 2_855
C67 C68 C63 118.7(7) .
O6 C68 C67 115.7(7) .
O6 C68 C63 125.6(7) .
C47 C46 C51 117.4(8) .
O5 C46 C47 117.4(8) .
O5 C46 C51 125.2(7) .
C78 C77 N5 118.1(7) .
C82 C77 C78 120.6(8) .
C82 C77 N5 121.3(8) .
C53 C52 C51 121.9(7) .
N4 C52 C53 117.7(7) .
N4 C52 C51 120.3(7) .
C54 C53 C52 123.0(8) .
C67 C66 C65 119.8(8) .
C60 C59 C58 120.2(7) .
C66 C67 C68 122.3(8) .
C80 C79 C78 121.5(9) .
C56 C55 C54 119.9(7) .
C59 C60 C61 122.3(8) .
C48 C47 C46 123.2(9) .
C53 C54 C55 117.2(7) .
C53 C54 C69 121.2(7) .
C55 C54 C69 121.5(7) .
C70 C69 C54 118.9(8) .
C74 C69 C54 122.0(8) .
C74 C69 C70 119.1(8) .
C70 C71 C72 120.9(8) .
C50 C49 C48 120.0(9) .
C46 C51 C52 127.1(7) .
C46 C51 C50 117.6(7) .
C50 C51 C52 115.3(7) .
C79 C78 C77 119.0(9) .
C65 C64 C63 123.5(8) .
C84 C86 C87 122.2(9) .
C76 N5 C77 153.5(8) .
C46 O5 Ir2 118.0(5) .
C80 O7 C83 118.5(8) .
C24 C29 C28 119.9(8) .
C2 C1 C6 117.7(7) .
O1 C1 C6 124.4(7) .
O1 C1 C2 117.8(7) .
C23 C18 C19 118.6(7) .
O2 C18 C23 114.7(7) .
O2 C18 C19 126.7(7) .
O3 C37 C35 114.4(9) .
C36 C37 O3 124.2(9) .
C36 C37 C35 121.3(8) .
C11 C10 C9 120.0(7) .
C10 C11 C12 125.9(7) .
C10 C11 N1 122.2(7) .
N1 C11 C12 111.9(7) .
C10 C9 C24 121.4(7) .
C8 C9 C10 117.9(7) .
C8 C9 C24 120.6(7) .
C32 C33 C36 119.0(8) .
C33 C32 N2 118.9(8) .
C33 C32 C34 121.2(8) .
C34 C32 N2 119.9(8) .
C15 C14 C13 120.0(7) .
C5 C4 C3 119.7(8) .
C39 C40 C41 121.4(8) .
C22 C23 C18 122.9(8) .
C1 C6 C7 126.4(7) .
C1 C6 C5 118.0(7) .
C5 C6 C7 115.6(7) .
C26 C27 C30 121.3(8) .
C28 C27 C30 120.3(9) .
C28 C27 C26 118.5(8) .
C3 C2 C1 123.2(8) .
C23 C22 C21 119.6(8) .
C14 C15 C16 122.0(7) .
C41 C44 C43 120.1(8) .
C41 C44 O4 115.3(9) .
O4 C44 C43 124.6(9) .
C31 N2 C32 168.8(9) .
C18 O2 Ir1 121.6(5) .
C1 O1 Ir1 116.9(5) .
C37 O3 C38 115.9(8) .
N5 C76 Ir2 173.1(7) .
C60 C61 C63 122.4(7) .
C62 C61 C60 117.4(7) .
C62 C61 C63 120.3(7) .
C47 C48 C49 119.1(8) .
C86 C84 C85 119.1(8) .
C86 C84 N6 120.8(7) .
C85 C84 N6 120.1(8) .
C84 C85 C88 120.3(8) .
C71 C70 C69 120.0(8) .
C55 C56 C57 125.6(7) .
C55 C56 N4 121.4(7) .
N4 C56 C57 113.0(7) .
C49 C50 C51 122.5(9) .
C77 C82 C81 118.9(8) .
C58 C57 C56 125.2(7) .
C58 C57 C62 119.9(7) .
C62 C57 C56 114.8(7) .
C79 C80 O7 115.8(8) .
C79 C80 C81 120.2(8) .
O7 C80 C81 124.0(8) .
C80 C81 C82 119.8(8) .
C86 C87 C89 117.9(9) .
C73 C72 C71 118.8(9) .
C73 C72 C75 120.5(10) .
C71 C72 C75 120.7(9) .
C64 C65 C66 119.0(8) .
C88 C89 C87 120.5(9) .
C88 C89 O8 124.9(9) .
O8 C89 C87 114.5(9) .
C69 C74 C73 120.5(9) .
C68 C63 C64 116.6(7) .
C68 C63 C61 124.9(7) .
C64 C63 C61 118.5(7) .
C89 C88 C85 119.9(8) .
C52 N4 C56 120.3(7) .
C52 N4 Ir2 124.1(5) .
C56 N4 Ir2 115.1(5) .
C84 N6 Ir2 119.5(5) .
C68 O6 Ir2 118.9(5) .
O5 Ir2 N6 80.9(2) .
C76 Ir2 O5 99.7(3) .
C76 Ir2 N4 95.4(3) .
C76 Ir2 N6 175.2(3) .
C76 Ir2 O6 92.0(3) .
C76 Ir2 C62 86.7(3) .
N4 Ir2 O5 93.3(2) .
N4 Ir2 N6 89.3(3) .
N4 Ir2 O6 170.7(2) .
O6 Ir2 O5 90.8(2) .
O6 Ir2 N6 83.2(2) .
C62 Ir2 O5 172.4(3) .
C62 Ir2 N4 82.0(3) .
C62 Ir2 N6 93.0(3) .
C62 Ir2 O6 93.0(3) .
C2 C3 C4 119.3(8) .
N2 C31 Ir1 170.7(7) .
C15 C16 C19 121.3(7) .
C17 C16 C15 117.2(7) .
C17 C16 C19 121.6(7) .
C8 C7 C6 121.7(7) .
N1 C7 C6 120.0(7) .
N1 C7 C8 118.2(7) .
C37 C36 C33 119.7(9) .
C43 C42 C39 120.3(8) .
C20 C21 C22 118.2(7) .
C34 C35 C37 120.3(9) .
C40 C39 C42 119.1(8) .
C40 C39 N3 121.5(8) .
C42 C39 N3 119.4(7) .
C35 C34 C32 118.4(8) .
C13 C12 C11 123.6(7) .
C13 C12 C17 120.3(7) .
C17 C12 C11 116.1(7) .
C4 C5 C6 122.2(8) .
C21 C20 C19 124.0(7) .
C9 C8 C7 121.7(7) .
C42 C43 C44 119.9(8) .
C25 C26 C27 121.3(8) .
C18 C19 C16 124.5(7) .
C18 C19 C20 116.6(7) .
C20 C19 C16 119.0(7) .
C26 C25 C24 120.3(8) .
C27 C28 C29 121.3(9) .
C29 C24 C9 121.5(7) .
C29 C24 C25 118.7(8) .
C25 C24 C9 119.8(8) .
C14 C13 C12 119.4(7) .
C44 C41 C40 119.2(9) .
C11 N1 Ir1 116.0(5) .
C7 N1 C11 119.5(7) .
C7 N1 Ir1 124.4(5) .
C39 N3 Ir1 118.4(5) .
O2 Ir1 O1 90.9(2) .
O2 Ir1 N3 84.5(2) .
O1 Ir1 N3 80.9(2) .
C31 Ir1 O2 99.5(3) .
C31 Ir1 O1 94.6(3) .
C31 Ir1 N1 86.5(3) .
C31 Ir1 N3 174.0(3) .
C31 Ir1 C17 92.8(3) .
N1 Ir1 O2 172.9(2) .
N1 Ir1 O1 92.4(2) .
N1 Ir1 N3 89.8(3) .
C17 Ir1 O2 93.6(3) .
C17 Ir1 O1 170.6(3) .
C17 Ir1 N1 82.2(3) .
C17 Ir1 N3 91.4(3) .
C44 O4 C45 117.3(8) .
C90 O8 C89 117.9(10) .
C61 C62 C57 120.8(7) .
C61 C62 Ir2 125.6(6) .
C57 C62 Ir2 113.6(6) .
C16 C17 C12 121.0(7) .
C16 C17 Ir1 126.1(6) .
C12 C17 Ir1 112.7(6) .
Cl1S C1S Cl2S 110.6(9) .
Cl3S C1S Cl1S 106.3(8) .
Cl3S C1S Cl2S 107.2(8) .
Cl6S C2S Cl4S 119.1(12) .
Cl12 C2S Cl4S 105.7(10) .
Cl12 C2S Cl6S 104.7(9) .
Cl7S C3S Cl3 99.2(15) .
Cl7S C3S Cl8S 108.0(17) .
Cl8S C3S Cl3 109.5(19) .
Cl5S C4S Cl3A 114.8(15) .
Cl5S C4S Cl11 109.6(14) .
Cl11 C4S Cl3A 96.3(12) .

loop_
_geom_bond_atom_site_label_1
_geom_bond_atom_site_label_2
_geom_bond_distance
_geom_bond_site_symmetry_2
C73 C72 1.385(14) .
C73 C74 1.396(14) .
C58 C59 1.397(12) .
C58 C57 1.391(11) .
C90 O8 1.376(15) .
C90 Cl8S 2.20(3) 2_855
C68 C67 1.411(12) .
C68 C63 1.420(11) .
C68 O6 1.358(10) .
C46 C47 1.422(11) .
C46 C51 1.422(12) .
C46 O5 1.305(10) .
C77 C78 1.388(12) .
C77 N5 1.410(10) .
C77 C82 1.385(11) .
C52 C53 1.391(12) .
C52 C51 1.467(11) .
C52 N4 1.380(10) .
C53 C54 1.381(12) .
C66 C67 1.371(12) .
C66 C65 1.393(12) .
C59 C60 1.382(12) .
C79 C78 1.378(13) .
C79 C80 1.350(12) .
C55 C54 1.423(11) .
C55 C56 1.355(11) .
C60 C61 1.399(11) .
C47 C48 1.376(13) .
C54 C69 1.471(12) .
C69 C70 1.400(12) .
C69 C74 1.384(14) .
C71 C70 1.386(12) .
C71 C72 1.395(14) .
C49 C48 1.388(14) .
C49 C50 1.369(13) .
C51 C50 1.433(12) .
C64 C65 1.369(12) .
C64 C63 1.423(11) .
C86 C84 1.382(12) .
C86 C87 1.388(13) .
N5 C76 1.160(10) .
O5 Ir2 2.120(5) .
O7 C80 1.368(9) .
O7 C83 1.401(12) .
C29 C28 1.401(13) .
C29 C24 1.391(13) .
C1 C6 1.419(11) .
C1 C2 1.414(11) .
C1 O1 1.314(10) .
C18 C23 1.412(12) .
C18 O2 1.360(10) .
C18 C19 1.417(11) .
C37 O3 1.384(12) .
C37 C36 1.346(13) .
C37 C35 1.398(14) .
C10 C11 1.347(11) .
C10 C9 1.410(11) .
C11 C12 1.478(11) .
C11 N1 1.383(10) .
C9 C8 1.382(11) .
C9 C24 1.470(11) .
C33 C32 1.387(11) .
C33 C36 1.400(11) .
C32 N2 1.399(10) .
C32 C34 1.398(12) .
C14 C15 1.382(12) .
C14 C13 1.388(12) .
C4 C3 1.399(13) .
C4 C5 1.372(12) .
C40 C39 1.373(12) .
C40 C41 1.394(13) .
C38 O3 1.439(13) .
C23 C22 1.363(12) .
C6 C7 1.479(11) .
C6 C5 1.429(11) .
C27 C30 1.507(13) .
C27 C26 1.387(14) .
C27 C28 1.380(13) .
C2 C3 1.370(12) .
C22 C21 1.406(12) .
C15 C16 1.415(11) .
C44 C43 1.393(13) .
C44 C41 1.391(13) .
C44 O4 1.392(11) .
C45 O4 1.417(13) .
N2 C31 1.160(10) .
O2 Ir1 2.019(5) .
O1 Ir1 2.122(5) .
C76 Ir2 1.885(8) .
C61 C63 1.490(11) .
C61 C62 1.397(11) .
C84 C85 1.384(12) .
C84 N6 1.447(10) .
C85 C88 1.394(13) .
C56 C57 1.465(10) .
C56 N4 1.387(10) .
C82 C81 1.399(12) .
C57 C62 1.422(11) .
C80 C81 1.386(12) .
C87 C89 1.410(15) .
C72 C75 1.498(13) .
C89 C88 1.384(14) .
C89 O8 1.391(11) .
N4 Ir2 1.994(7) .
N6 Ir2 2.171(6) .
O6 Ir2 2.023(5) .
Ir2 C62 1.977(7) .
C31 Ir1 1.906(8) .
C16 C19 1.488(11) .
C16 C17 1.390(11) .
C7 C8 1.405(12) .
C7 N1 1.381(10) .
C42 C39 1.402(12) .
C42 C43 1.386(12) .
C21 C20 1.371(12) .
C35 C34 1.371(13) .
C39 N3 1.444(10) .
C12 C13 1.390(11) .
C12 C17 1.409(11) .
C20 C19 1.421(11) .
C26 C25 1.386(12) .
C25 C24 1.403(11) .
N1 Ir1 1.988(7) .
N3 Ir1 2.170(7) .
Ir1 C17 1.987(7) .
Cl1S C1S 1.773(13) .
Cl2S C1S 1.782(12) .
Cl3S C1S 1.759(12) .
Cl5S C4S 1.766(19) .
Cl4S C2S 1.775(14) .
Cl6S C2S 1.768(13) .
C2S Cl12 1.761(14) .
Cl7S C3S 1.77(2) .
Cl3 C3S 1.79(2) .
Cl8S C3S 1.78(2) .
Cl3A C4S 1.774(19) .
Cl11 C4S 1.767(19) .
